data_4134645
loop_
_publ_author_name
'Chen, Xu-Lang'
'Shen, Yun-Jia'
'Gao, Chao'
'Yang, Jian'
'Sun, Xin'
'Zhang, Xin'
'Yang, Yu-Dong'
'Wei, Gong-Ping'
'Xiang, Jun-Feng'
'Sessler, Jonathan L.'
'Gong, Han-Yuan'

_publ_section_title
;
 Regulating the Structures of Self-Assembled Mechanically Interlocked
 Moleculecular Constructs via Dianion Precursor Substituent Effects.
;
_journal_name_full 'Journal of the American Chemical Society'
_journal_paper_doi 10.1021/jacs.9b13473
_journal_year 2020
_chemical_formula_sum 'C68 H82 N12 Ni O31'
_chemical_formula_weight 1622.16
_space_group_crystal_system triclinic
_space_group_IT_number 2
_space_group_name_Hall '-P 1'
_space_group_name_H-M_alt 'P -1'
_atom_sites_solution_hydrogens geom
_audit_creation_method SHELXL-2018/3
_cell_angle_alpha 97.223(5)
_cell_angle_beta 111.870(5)
_cell_angle_gamma 109.823(5)
_cell_formula_units_Z 1
_cell_length_a 11.434(5)
_cell_length_b 13.195(5)
_cell_length_c 14.751(5)
_cell_measurement_reflns_used 6280
_cell_measurement_temperature 173(2)
_cell_measurement_theta_max 24.999
_cell_measurement_theta_min 1.953
_cell_volume 1860.2(13)
_computing_cell_refinement 'CrystalClear (Rigaku Inc., 2008)'
_computing_data_collection 'CrystalClear (Rigaku Inc., 2008)'
_computing_data_reduction 'CrystalClear (Rigaku Inc., 2008)'
_computing_structure_refinement 'SHELXL-2018/3 (Sheldrick, 2018)'
_computing_structure_solution 'SHELXT 2014/5 (Sheldrick, 2014)'
_diffrn_ambient_temperature 173(2)
_diffrn_detector_area_resol_mean 28.5714
_diffrn_measured_fraction_theta_full 0.960
_diffrn_measured_fraction_theta_max 0.960
_diffrn_measurement_device
;
Saturn724+ (2x2 bin mode)
;
_diffrn_measurement_method dtprofit.ref
_diffrn_radiation_type MoK\a
_diffrn_radiation_wavelength 0.71069
_diffrn_reflns_av_R_equivalents 0.0808
_diffrn_reflns_av_unetI/netI 0.1247
_diffrn_reflns_Laue_measured_fraction_full 0.960
_diffrn_reflns_Laue_measured_fraction_max 0.960
_diffrn_reflns_limit_h_max 13
_diffrn_reflns_limit_h_min -13
_diffrn_reflns_limit_k_max 15
_diffrn_reflns_limit_k_min -15
_diffrn_reflns_limit_l_max 17
_diffrn_reflns_limit_l_min -17
_diffrn_reflns_number 15241
_diffrn_reflns_point_group_measured_fraction_full 0.960
_diffrn_reflns_point_group_measured_fraction_max 0.960
_diffrn_reflns_theta_full 24.999
_diffrn_reflns_theta_max 24.999
_diffrn_reflns_theta_min 1.953
_exptl_absorpt_coefficient_mu 0.357
_exptl_absorpt_correction_T_max 1.0000
_exptl_absorpt_correction_T_min 0.6816
_exptl_absorpt_correction_type multi-scan
_exptl_crystal_colour yellow
_exptl_crystal_density_diffrn 1.448
_exptl_crystal_description plate
_exptl_crystal_F_000 850
_exptl_crystal_size_max 0.31
_exptl_crystal_size_mid 0.27
_exptl_crystal_size_min 0.11
_refine_diff_density_max 1.003
_refine_diff_density_min -0.817
_refine_diff_density_rms 0.090
_refine_ls_extinction_method none
_refine_ls_goodness_of_fit_ref 1.008
_refine_ls_hydrogen_treatment constr
_refine_ls_matrix_type full
_refine_ls_number_parameters 457
_refine_ls_number_reflns 6280
_refine_ls_number_restraints 0
_refine_ls_restrained_S_all 1.008
_refine_ls_R_factor_all 0.1682
_refine_ls_R_factor_gt 0.1116
_refine_ls_shift/su_max 0.000
_refine_ls_shift/su_mean 0.000
_refine_ls_structure_factor_coef Fsqd
_refine_ls_weighting_details 'w=1/[\s^2^(Fo^2^)+(0.0500P)^2^+9.5000P] where P=(Fo^2^+2Fc^2^)/3'
_refine_ls_weighting_scheme calc
_refine_ls_wR_factor_gt 0.2205
_refine_ls_wR_factor_ref 0.2574
_reflns_Friedel_coverage 0.000
_reflns_number_gt 3633
_reflns_number_total 6280
_reflns_threshold_expression 'I > 2\s(I)'
_cod_data_source_file ja9b13473_si_014.cif
_cod_data_source_block A_SQ
_cod_depositor_comments
;
The following automatic conversions were performed:

data item '_exptl_absorpt_correction_type' value 'Multi-scan' was
changed to 'multi-scan' in accordance with the
/home/data/users/saulius/crontab/automatic-downloads/rss-feeds/ACS/lib/dictionaries/cif_core.dic
dictionary named 'cif_core.dic' version 2.4.2 last updated on
2011-04-26.

Automatic conversion script
Id: cif_fix_values 7556 2019-12-06 15:28:31Z antanas 
;
_cod_database_code 4134645
_shelx_shelxl_version_number 2018/3
_shelx_space_group_comment
;
The symmetry employed for this shelxl refinement is uniquely defined
by the following loop, which should always be used as a source of
symmetry information in preference to the above space-group names.
They are only intended as comments.
;

loop_
_space_group_symop_operation_xyz
'x, y, z'
'-x, -y, -z'

loop_
_atom_site_label
_atom_site_type_symbol
_atom_site_fract_x
_atom_site_fract_y
_atom_site_fract_z
_atom_site_U_iso_or_equiv
_atom_site_adp_type
_atom_site_occupancy
_atom_site_site_symmetry_order
_atom_site_calc_flag
_atom_site_refinement_flags_posn
_atom_site_refinement_flags_adp
_atom_site_refinement_flags_occupancy
_atom_site_disorder_assembly
_atom_site_disorder_group
Ni1 Ni 0.000000 0.500000 0.500000 0.0527(5) Uani 1 2 d S . P . .
N1 N 0.9198(6) 0.8074(5) 0.7544(5) 0.0442(15) Uani 1 1 d . . . . .
N2 N 0.8571(6) 0.9396(5) 0.7115(4) 0.0438(15) Uani 1 1 d . . . . .
N3 N 0.7234(5) 0.9366(5) 0.5493(5) 0.0411(14) Uani 1 1 d . . . . .
N4 N 0.5899(6) 0.9163(5) 0.3799(4) 0.0410(14) Uani 1 1 d . . . . .
N5 N 0.5079(6) 0.7711(5) 0.2491(5) 0.0449(15) Uani 1 1 d . . . . .
O1 O 0.1809(4) 0.4901(4) 0.5110(4) 0.0454(13) Uani 1 1 d . . . . .
O1W O 0.0576(5) 0.6604(4) 0.4851(4) 0.0599(15) Uani 1 1 d . . . . .
O2 O 0.2993(5) 0.6654(4) 0.5085(4) 0.0545(15) Uani 1 1 d . . . . .
O2W O 0.0978(5) 0.5781(5) 0.6576(4) 0.0630(16) Uani 1 1 d . . . . .
O3 O 0.7063(4) 0.6509(4) 0.4660(4) 0.0409(12) Uani 1 1 d . . . . .
H3B H 0.765522 0.627930 0.469048 0.061 Uiso 1 1 calc R U . . .
O3W O 0.4390(6) 1.1569(5) 0.3018(6) 0.099(2) Uani 1 1 d . . . . .
O4 O 0.8853(6) 0.7134(5) 0.3361(5) 0.0737(18) Uani 1 1 d . . . . .
O4W O 0.7413(7) 0.5054(5) 0.2107(5) 0.085(2) Uani 1 1 d . . . . .
O5 O 0.7977(6) 0.8117(5) 0.2379(5) 0.0696(17) Uani 1 1 d . . . . .
O5W O 0.2486(8) 0.8130(6) 0.7362(7) 0.117(3) Uani 1 1 d . . . . .
O6 O 0.8468(5) 1.0128(5) 0.3067(5) 0.0668(16) Uani 1 1 d . . . . .
H6B H 0.815088 0.952370 0.263972 0.100 Uiso 1 1 calc R U . . .
O7 O 0.9574(10) 1.2051(6) 0.9448(5) 0.122(4) Uani 1 1 d . . . . .
O8 O 0.8112(8) 1.2177(6) 1.0093(6) 0.110(3) Uani 1 1 d . . . . .
O9 O 0.7898(7) 1.4013(6) 1.0526(5) 0.099(2) Uani 1 1 d . . . . .
H9A H 0.770671 1.334168 1.045467 0.149 Uiso 1 1 calc R U . . .
C1 C 0.9317(7) 0.6982(6) 0.7444(6) 0.0472(19) Uani 1 1 d . . . . .
H1A H 1.022134 0.709624 0.795024 0.057 Uiso 1 1 calc R U . . .
H1B H 0.925595 0.672455 0.677553 0.057 Uiso 1 1 calc R U . . .
C2 C 0.8539(7) 0.8385(6) 0.6760(6) 0.0407(17) Uani 1 1 d . . . . .
H2A H 0.812293 0.797567 0.607656 0.049 Uiso 1 1 calc R U . . .
C3 C 0.9672(9) 0.8908(7) 0.8437(6) 0.063(2) Uani 1 1 d . . . . .
H3A H 1.016376 0.890193 0.909925 0.075 Uiso 1 1 calc R U . . .
C4 C 0.9286(9) 0.9727(7) 0.8164(6) 0.064(2) Uani 1 1 d . . . . .
H4A H 0.946901 1.039230 0.860342 0.076 Uiso 1 1 calc R U . . .
C5 C 0.7955(7) 0.9987(6) 0.6468(6) 0.0436(18) Uani 1 1 d . . . . .
C6 C 0.8143(7) 1.1070(6) 0.6842(6) 0.0469(19) Uani 1 1 d . . . . .
H6A H 0.865960 1.146257 0.753145 0.056 Uiso 1 1 calc R U . . .
C7 C 0.7506(8) 1.1538(6) 0.6117(6) 0.051(2) Uani 1 1 d . . . . .
H7A H 0.760115 1.226805 0.632679 0.061 Uiso 1 1 calc R U . . .
C8 C 0.6726(7) 1.0936(6) 0.5081(6) 0.050(2) Uani 1 1 d . . . . .
H8A H 0.629230 1.123878 0.459288 0.060 Uiso 1 1 calc R U . . .
C9 C 0.6646(6) 0.9860(6) 0.4833(6) 0.0408(17) Uani 1 1 d . . . . .
C10 C 0.5898(7) 0.8143(6) 0.3491(5) 0.0438(18) Uani 1 1 d . . . . .
H10A H 0.638442 0.780719 0.390807 0.053 Uiso 1 1 calc R U . . .
C11 C 0.5068(7) 0.9371(7) 0.2926(6) 0.050(2) Uani 1 1 d . . . . .
H11A H 0.489783 1.001101 0.290766 0.060 Uiso 1 1 calc R U . . .
C12 C 0.4569(8) 0.8474(7) 0.2126(6) 0.055(2) Uani 1 1 d . . . . .
H12A H 0.398871 0.838007 0.145215 0.066 Uiso 1 1 calc R U . . .
C13 C 0.4715(8) 0.6546(6) 0.1896(6) 0.051(2) Uani 1 1 d . . . . .
H13A H 0.555591 0.643080 0.205739 0.061 Uiso 1 1 calc R U . . .
H13B H 0.428838 0.646846 0.117177 0.061 Uiso 1 1 calc R U . . .
C14 C 0.3736(7) 0.5669(6) 0.2143(5) 0.0399(17) Uani 1 1 d . . . . .
C15 C 0.2651(7) 0.5819(6) 0.2287(5) 0.0446(18) Uani 1 1 d . . . . .
H15A H 0.257776 0.649981 0.229297 0.054 Uiso 1 1 calc R U . . .
C16 C 0.1691(7) 0.4951(6) 0.2421(5) 0.0440(18) Uani 1 1 d . . . . .
H16A H 0.096999 0.505017 0.251106 0.053 Uiso 1 1 calc R U . . .
C17 C 0.1800(7) 0.3926(6) 0.2421(5) 0.0408(17) Uani 1 1 d . . . . .
C18 C 0.2891(7) 0.3796(6) 0.2308(6) 0.051(2) Uani 1 1 d . . . . .
H18A H 0.297908 0.312209 0.232439 0.061 Uiso 1 1 calc R U . . .
C19 C 0.3852(8) 0.4652(6) 0.2171(6) 0.052(2) Uani 1 1 d . . . . .
H19A H 0.458208 0.455140 0.209794 0.063 Uiso 1 1 calc R U . . .
C20 C 0.2863(7) 0.5671(7) 0.5090(5) 0.0406(17) Uani 1 1 d . . . . .
C21 C 0.3979(6) 0.5319(6) 0.5070(5) 0.0345(15) Uani 1 1 d . . . . .
C22 C 0.5035(6) 0.6049(6) 0.4916(5) 0.0321(15) Uani 1 1 d . . . . .
H22A H 0.506276 0.675066 0.486301 0.039 Uiso 1 1 calc R U . . .
C23 C 0.6064(6) 0.5748(6) 0.4838(5) 0.0343(16) Uani 1 1 d . . . . .
C24 C 0.8693(8) 0.8058(8) 0.3230(7) 0.060(2) Uani 1 1 d . . . . .
C25 C 0.9363(7) 0.9040(6) 0.4147(6) 0.0427(18) Uani 1 1 d . . . . .
C26 C 1.0129(7) 0.9019(7) 0.5119(6) 0.050(2) Uani 1 1 d . . . . .
H26A H 1.021454 0.835707 0.520672 0.060 Uiso 1 1 calc R U . . .
C27 C 0.9227(7) 1.0056(8) 0.4033(6) 0.053(2) Uani 1 1 d . . . . .
C28 C 0.9077(13) 1.2583(9) 0.9789(7) 0.083(3) Uani 1 1 d . . . . .
C29 C 0.9556(9) 1.3856(7) 0.9899(6) 0.058(2) Uani 1 1 d . . . . .
C30 C 1.0599(9) 1.4372(7) 0.9641(6) 0.059(2) Uani 1 1 d . . . . .
H30A H 1.100192 1.396471 0.940341 0.070 Uiso 1 1 calc R U . . .
C31 C 0.8961(8) 1.4479(9) 1.0258(6) 0.062(2) Uani 1 1 d . . . . .

loop_
_atom_site_aniso_label
_atom_site_aniso_U_11
_atom_site_aniso_U_22
_atom_site_aniso_U_33
_atom_site_aniso_U_23
_atom_site_aniso_U_13
_atom_site_aniso_U_12
Ni1 0.0391(8) 0.0544(10) 0.0810(11) 0.0275(8) 0.0335(8) 0.0279(7)
N1 0.038(3) 0.042(4) 0.046(4) 0.016(3) 0.012(3) 0.015(3)
N2 0.041(3) 0.044(4) 0.039(4) 0.010(3) 0.012(3) 0.016(3)
N3 0.033(3) 0.047(4) 0.049(4) 0.017(3) 0.020(3) 0.021(3)
N4 0.036(3) 0.044(4) 0.046(4) 0.015(3) 0.020(3) 0.017(3)
N5 0.035(3) 0.041(4) 0.057(4) 0.017(3) 0.020(3) 0.015(3)
O1 0.035(3) 0.043(3) 0.071(4) 0.020(3) 0.030(3) 0.022(2)
O1W 0.049(3) 0.057(3) 0.097(5) 0.036(3) 0.045(3) 0.030(3)
O2 0.036(3) 0.048(3) 0.093(4) 0.022(3) 0.036(3) 0.024(3)
O2W 0.058(3) 0.076(4) 0.071(4) 0.025(3) 0.034(3) 0.039(3)
O3 0.027(2) 0.039(3) 0.060(3) 0.016(2) 0.022(2) 0.014(2)
O3W 0.062(4) 0.081(5) 0.162(7) 0.035(5) 0.041(4) 0.050(4)
O4 0.061(4) 0.068(4) 0.096(5) 0.021(4) 0.032(3) 0.034(3)
O4W 0.076(4) 0.070(4) 0.090(5) 0.022(4) 0.022(4) 0.028(4)
O5 0.059(4) 0.069(4) 0.072(4) 0.014(3) 0.023(3) 0.025(3)
O5W 0.099(6) 0.074(5) 0.162(8) 0.033(5) 0.052(6) 0.025(4)
O6 0.053(3) 0.070(4) 0.086(4) 0.031(3) 0.034(3) 0.028(3)
O7 0.196(9) 0.084(6) 0.066(5) 0.003(4) 0.011(5) 0.097(6)
O8 0.101(6) 0.079(5) 0.069(5) 0.028(4) -0.010(4) -0.002(4)
O9 0.077(5) 0.110(6) 0.091(5) 0.029(5) 0.027(4) 0.028(4)
C1 0.047(4) 0.043(5) 0.055(5) 0.015(4) 0.018(4) 0.027(4)
C2 0.033(4) 0.044(5) 0.044(4) 0.009(4) 0.021(3) 0.012(3)
C3 0.070(6) 0.059(6) 0.043(5) 0.012(4) 0.010(4) 0.027(5)
C4 0.075(6) 0.051(5) 0.055(5) 0.012(4) 0.016(5) 0.030(5)
C5 0.033(4) 0.045(5) 0.049(5) 0.011(4) 0.015(3) 0.016(3)
C6 0.043(4) 0.043(5) 0.055(5) 0.012(4) 0.023(4) 0.018(4)
C7 0.050(5) 0.041(5) 0.072(6) 0.019(4) 0.033(4) 0.025(4)
C8 0.036(4) 0.052(5) 0.069(6) 0.021(4) 0.028(4) 0.018(4)
C9 0.026(3) 0.046(5) 0.052(5) 0.014(4) 0.017(3) 0.018(3)
C10 0.036(4) 0.060(5) 0.042(4) 0.016(4) 0.021(3) 0.023(4)
C11 0.051(5) 0.055(5) 0.055(5) 0.024(4) 0.024(4) 0.030(4)
C12 0.051(5) 0.059(5) 0.056(5) 0.022(5) 0.017(4) 0.030(4)
C13 0.049(4) 0.049(5) 0.048(5) 0.014(4) 0.018(4) 0.018(4)
C14 0.039(4) 0.031(4) 0.047(4) 0.013(3) 0.018(3) 0.011(3)
C15 0.037(4) 0.034(4) 0.053(5) 0.011(4) 0.013(4) 0.014(3)
C16 0.030(4) 0.042(5) 0.049(5) 0.001(4) 0.010(3) 0.015(3)
C17 0.033(4) 0.044(4) 0.040(4) 0.009(3) 0.013(3) 0.014(3)
C18 0.048(4) 0.033(4) 0.075(6) 0.016(4) 0.029(4) 0.020(4)
C19 0.045(4) 0.049(5) 0.062(5) 0.011(4) 0.023(4) 0.021(4)
C20 0.033(4) 0.058(5) 0.034(4) 0.010(4) 0.015(3) 0.025(4)
C21 0.035(4) 0.038(4) 0.041(4) 0.015(3) 0.021(3) 0.021(3)
C22 0.027(3) 0.037(4) 0.036(4) 0.008(3) 0.015(3) 0.017(3)
C23 0.025(3) 0.041(4) 0.034(4) 0.009(3) 0.014(3) 0.010(3)
C24 0.038(4) 0.083(7) 0.057(6) 0.013(5) 0.020(4) 0.026(5)
C25 0.039(4) 0.045(5) 0.055(5) 0.013(4) 0.029(4) 0.022(4)
C26 0.037(4) 0.055(5) 0.065(6) 0.027(4) 0.024(4) 0.022(4)
C27 0.029(4) 0.084(6) 0.055(5) 0.034(5) 0.021(4) 0.026(4)
C28 0.098(9) 0.066(7) 0.045(6) 0.025(5) -0.004(6) 0.027(7)
C29 0.072(6) 0.054(5) 0.043(5) 0.019(4) 0.013(4) 0.034(5)
C30 0.060(5) 0.059(6) 0.048(5) 0.012(4) 0.012(4) 0.031(5)
C31 0.040(4) 0.101(8) 0.039(5) 0.024(5) 0.014(4) 0.026(5)

loop_
_atom_type_symbol
_atom_type_description
_atom_type_scat_dispersion_real
_atom_type_scat_dispersion_imag
_atom_type_scat_source
C C 0.0033 0.0016 'International Tables Vol C Tables 4.2.6.8 and 6.1.1.4'
H H 0.0000 0.0000 'International Tables Vol C Tables 4.2.6.8 and 6.1.1.4'
N N 0.0061 0.0033 'International Tables Vol C Tables 4.2.6.8 and 6.1.1.4'
O O 0.0106 0.0060 'International Tables Vol C Tables 4.2.6.8 and 6.1.1.4'
Ni Ni 0.3393 1.1124 'International Tables Vol C Tables 4.2.6.8 and 6.1.1.4'

loop_
_geom_angle_atom_site_label_1
_geom_angle_atom_site_label_2
_geom_angle_atom_site_label_3
_geom_angle
_geom_angle_site_symmetry_1
_geom_angle_site_symmetry_3
_geom_angle_publ_flag
O1W Ni1 O1W 180.0 . 2_566 ?
O1W Ni1 O1 94.35(18) . . ?
O1W Ni1 O1 85.65(18) 2_566 . ?
O1W Ni1 O1 85.65(18) . 2_566 ?
O1W Ni1 O1 94.35(18) 2_566 2_566 ?
O1 Ni1 O1 180.0 . 2_566 ?
O1W Ni1 O2W 85.9(2) . . ?
O1W Ni1 O2W 94.1(2) 2_566 . ?
O1 Ni1 O2W 89.5(2) . . ?
O1 Ni1 O2W 90.5(2) 2_566 . ?
O1W Ni1 O2W 94.1(2) . 2_566 ?
O1W Ni1 O2W 85.9(2) 2_566 2_566 ?
O1 Ni1 O2W 90.5(2) . 2_566 ?
O1 Ni1 O2W 89.5(2) 2_566 2_566 ?
O2W Ni1 O2W 180.0 . 2_566 ?
C2 N1 C3 108.4(6) . . ?
C2 N1 C1 123.8(6) . . ?
C3 N1 C1 127.8(6) . . ?
C4 N2 C2 108.1(6) . . ?
C4 N2 C5 128.2(7) . . ?
C2 N2 C5 123.7(6) . . ?
C9 N3 C5 115.6(6) . . ?
C10 N4 C11 107.6(6) . . ?
C10 N4 C9 123.8(6) . . ?
C11 N4 C9 128.6(6) . . ?
C10 N5 C12 109.2(6) . . ?
C10 N5 C13 123.6(6) . . ?
C12 N5 C13 127.0(6) . . ?
C20 O1 Ni1 127.3(4) . . ?
C23 O3 H3B 109.5 . . ?
C27 O6 H6B 109.5 . . ?
C31 O9 H9A 109.5 . . ?
N1 C1 C17 113.1(6) . 2_666 ?
N1 C1 H1A 109.0 . . ?
C17 C1 H1A 109.0 2_666 . ?
N1 C1 H1B 109.0 . . ?
C17 C1 H1B 109.0 2_666 . ?
H1A C1 H1B 107.8 . . ?
N1 C2 N2 108.8(6) . . ?
N1 C2 H2A 125.6 . . ?
N2 C2 H2A 125.6 . . ?
C4 C3 N1 107.3(7) . . ?
C4 C3 H3A 126.4 . . ?
N1 C3 H3A 126.4 . . ?
N2 C4 C3 107.4(7) . . ?
N2 C4 H4A 126.3 . . ?
C3 C4 H4A 126.3 . . ?
N3 C5 C6 126.1(7) . . ?
N3 C5 N2 111.6(6) . . ?
C6 C5 N2 122.3(7) . . ?
C5 C6 C7 115.5(7) . . ?
C5 C6 H6A 122.2 . . ?
C7 C6 H6A 122.2 . . ?
C8 C7 C6 121.7(7) . . ?
C8 C7 H7A 119.2 . . ?
C6 C7 H7A 119.2 . . ?
C9 C8 C7 115.5(7) . . ?
C9 C8 H8A 122.3 . . ?
C7 C8 H8A 122.3 . . ?
N3 C9 C8 125.6(7) . . ?
N3 C9 N4 113.3(6) . . ?
C8 C9 N4 121.0(7) . . ?
N5 C10 N4 108.2(7) . . ?
N5 C10 H10A 125.9 . . ?
N4 C10 H10A 125.9 . . ?
C12 C11 N4 107.4(7) . . ?
C12 C11 H11A 126.3 . . ?
N4 C11 H11A 126.3 . . ?
C11 C12 N5 107.5(7) . . ?
C11 C12 H12A 126.2 . . ?
N5 C12 H12A 126.2 . . ?
N5 C13 C14 111.1(6) . . ?
N5 C13 H13A 109.4 . . ?
C14 C13 H13A 109.4 . . ?
N5 C13 H13B 109.4 . . ?
C14 C13 H13B 109.4 . . ?
H13A C13 H13B 108.0 . . ?
C19 C14 C15 119.0(6) . . ?
C19 C14 C13 119.3(6) . . ?
C15 C14 C13 121.6(6) . . ?
C16 C15 C14 120.0(7) . . ?
C16 C15 H15A 120.0 . . ?
C14 C15 H15A 120.0 . . ?
C15 C16 C17 120.4(6) . . ?
C15 C16 H16A 119.8 . . ?
C17 C16 H16A 119.8 . . ?
C18 C17 C16 119.3(7) . . ?
C18 C17 C1 124.1(7) . 2_666 ?
C16 C17 C1 116.5(6) . 2_666 ?
C19 C18 C17 120.8(7) . . ?
C19 C18 H18A 119.6 . . ?
C17 C18 H18A 119.6 . . ?
C18 C19 C14 120.4(7) . . ?
C18 C19 H19A 119.8 . . ?
C14 C19 H19A 119.8 . . ?
O2 C20 O1 124.6(6) . . ?
O2 C20 C21 119.8(6) . . ?
O1 C20 C21 115.6(6) . . ?
C22 C21 C23 119.9(6) . 2_666 ?
C22 C21 C20 118.3(6) . . ?
C23 C21 C20 121.8(6) 2_666 . ?
C21 C22 C23 121.0(6) . . ?
C21 C22 H22A 119.5 . . ?
C23 C22 H22A 119.5 . . ?
O3 C23 C22 117.6(6) . . ?
O3 C23 C21 123.2(6) . 2_666 ?
C22 C23 C21 119.1(6) . 2_666 ?
O5 C24 O4 122.4(8) . . ?
O5 C24 C25 119.8(9) . . ?
O4 C24 C25 117.8(8) . . ?
C26 C25 C27 117.8(7) . . ?
C26 C25 C24 122.9(8) . . ?
C27 C25 C24 119.3(8) . . ?
C25 C26 C27 122.5(7) . 2_776 ?
C25 C26 H26A 118.7 . . ?
C27 C26 H26A 118.7 2_776 . ?
C26 C27 O6 120.0(8) 2_776 . ?
C26 C27 C25 119.7(7) 2_776 . ?
O6 C27 C25 120.3(8) . . ?
O7 C28 O8 125.8(11) . . ?
O7 C28 C29 120.7(12) . . ?
O8 C28 C29 113.5(11) . . ?
C30 C29 C31 120.2(8) . . ?
C30 C29 C28 118.2(9) . . ?
C31 C29 C28 121.6(10) . . ?
C29 C30 C31 118.5(8) . 2_787 ?
C29 C30 H30A 120.8 . . ?
C31 C30 H30A 120.8 2_787 . ?
O9 C31 C29 123.4(10) . . ?
O9 C31 C30 115.2(9) . 2_787 ?
C29 C31 C30 121.4(8) . 2_787 ?

loop_
_geom_bond_atom_site_label_1
_geom_bond_atom_site_label_2
_geom_bond_distance
_geom_bond_site_symmetry_2
_geom_bond_publ_flag
Ni1 O1W 2.059(5) . ?
Ni1 O1W 2.060(5) 2_566 ?
Ni1 O1 2.064(4) . ?
Ni1 O1 2.064(4) 2_566 ?
Ni1 O2W 2.097(6) . ?
Ni1 O2W 2.097(6) 2_566 ?
N1 C2 1.324(9) . ?
N1 C3 1.393(9) . ?
N1 C1 1.487(9) . ?
N2 C4 1.378(9) . ?
N2 C2 1.354(9) . ?
N2 C5 1.441(9) . ?
N3 C9 1.340(9) . ?
N3 C5 1.335(9) . ?
N4 C10 1.365(9) . ?
N4 C11 1.410(9) . ?
N4 C9 1.430(9) . ?
N5 C10 1.333(9) . ?
N5 C12 1.395(9) . ?
N5 C13 1.504(9) . ?
O1 C20 1.299(8) . ?
O2 C20 1.256(8) . ?
O3 C23 1.377(7) . ?
O3 H3B 0.8200 . ?
O4 C24 1.320(10) . ?
O5 C24 1.247(10) . ?
O6 C27 1.400(9) . ?
O6 H6B 0.8200 . ?
O7 C28 1.210(14) . ?
O8 C28 1.317(14) . ?
O9 C31 1.387(10) . ?
O9 H9A 0.8200 . ?
C1 C17 1.522(9) 2_666 ?
C1 H1A 0.9700 . ?
C1 H1B 0.9700 . ?
C2 H2A 0.9300 . ?
C3 C4 1.352(11) . ?
C3 H3A 0.9300 . ?
C4 H4A 0.9300 . ?
C5 C6 1.377(10) . ?
C6 C7 1.395(10) . ?
C6 H6A 0.9300 . ?
C7 C8 1.400(10) . ?
C7 H7A 0.9300 . ?
C8 C9 1.383(10) . ?
C8 H8A 0.9300 . ?
C10 H10A 0.9300 . ?
C11 C12 1.345(10) . ?
C11 H11A 0.9300 . ?
C12 H12A 0.9300 . ?
C13 C14 1.502(9) . ?
C13 H13A 0.9700 . ?
C13 H13B 0.9700 . ?
C14 C19 1.397(10) . ?
C14 C15 1.405(9) . ?
C15 C16 1.386(9) . ?
C15 H15A 0.9300 . ?
C16 C17 1.399(9) . ?
C16 H16A 0.9300 . ?
C17 C18 1.381(9) . ?
C18 C19 1.381(10) . ?
C18 H18A 0.9300 . ?
C19 H19A 0.9300 . ?
C20 C21 1.508(9) . ?
C21 C22 1.380(8) . ?
C21 C23 1.417(9) 2_666 ?
C22 C23 1.400(8) . ?
C22 H22A 0.9300 . ?
C24 C25 1.487(11) . ?
C25 C26 1.385(10) . ?
C25 C27 1.424(10) . ?
C26 C27 1.385(11) 2_776 ?
C26 H26A 0.9300 . ?
C28 C29 1.545(13) . ?
C29 C30 1.373(12) . ?
C29 C31 1.399(12) . ?
C30 C31 1.394(12) 2_787 ?
C30 H30A 0.9300 . ?

loop_
_geom_torsion_atom_site_label_1
_geom_torsion_atom_site_label_2
_geom_torsion_atom_site_label_3
_geom_torsion_atom_site_label_4
_geom_torsion
_geom_torsion_site_symmetry_1
_geom_torsion_site_symmetry_2
_geom_torsion_site_symmetry_3
_geom_torsion_site_symmetry_4
_geom_torsion_publ_flag
C2 N1 C1 C17 -94.7(8) . . . 2_666 ?
C3 N1 C1 C17 81.9(9) . . . 2_666 ?
C3 N1 C2 N2 0.0(8) . . . . ?
C1 N1 C2 N2 177.2(6) . . . . ?
C4 N2 C2 N1 0.3(8) . . . . ?
C5 N2 C2 N1 179.7(6) . . . . ?
C2 N1 C3 C4 -0.4(9) . . . . ?
C1 N1 C3 C4 -177.4(7) . . . . ?
C2 N2 C4 C3 -0.5(9) . . . . ?
C5 N2 C4 C3 -179.9(7) . . . . ?
N1 C3 C4 N2 0.6(10) . . . . ?
C9 N3 C5 C6 -0.2(10) . . . . ?
C9 N3 C5 N2 -178.8(5) . . . . ?
C4 N2 C5 N3 -174.3(7) . . . . ?
C2 N2 C5 N3 6.5(9) . . . . ?
C4 N2 C5 C6 7.1(11) . . . . ?
C2 N2 C5 C6 -172.2(6) . . . . ?
N3 C5 C6 C7 0.1(11) . . . . ?
N2 C5 C6 C7 178.6(6) . . . . ?
C5 C6 C7 C8 0.2(10) . . . . ?
C6 C7 C8 C9 -0.5(10) . . . . ?
C5 N3 C9 C8 -0.2(10) . . . . ?
C5 N3 C9 N4 179.4(5) . . . . ?
C7 C8 C9 N3 0.5(10) . . . . ?
C7 C8 C9 N4 -179.1(6) . . . . ?
C10 N4 C9 N3 -6.5(9) . . . . ?
C11 N4 C9 N3 174.4(6) . . . . ?
C10 N4 C9 C8 173.1(6) . . . . ?
C11 N4 C9 C8 -6.1(10) . . . . ?
C12 N5 C10 N4 2.0(8) . . . . ?
C13 N5 C10 N4 -174.1(6) . . . . ?
C11 N4 C10 N5 -2.0(7) . . . . ?
C9 N4 C10 N5 178.7(6) . . . . ?
C10 N4 C11 C12 1.2(8) . . . . ?
C9 N4 C11 C12 -179.5(6) . . . . ?
N4 C11 C12 N5 0.0(8) . . . . ?
C10 N5 C12 C11 -1.2(8) . . . . ?
C13 N5 C12 C11 174.8(6) . . . . ?
C10 N5 C13 C14 71.7(8) . . . . ?
C12 N5 C13 C14 -103.7(8) . . . . ?
N5 C13 C14 C19 -144.5(7) . . . . ?
N5 C13 C14 C15 39.3(9) . . . . ?
C19 C14 C15 C16 -2.1(11) . . . . ?
C13 C14 C15 C16 174.1(7) . . . . ?
C14 C15 C16 C17 0.5(11) . . . . ?
C15 C16 C17 C18 1.4(11) . . . . ?
C15 C16 C17 C1 -179.0(7) . . . 2_666 ?
C16 C17 C18 C19 -1.5(11) . . . . ?
C1 C17 C18 C19 178.9(7) 2_666 . . . ?
C17 C18 C19 C14 -0.1(12) . . . . ?
C15 C14 C19 C18 2.0(11) . . . . ?
C13 C14 C19 C18 -174.3(7) . . . . ?
Ni1 O1 C20 O2 6.3(10) . . . . ?
Ni1 O1 C20 C21 -173.5(4) . . . . ?
O2 C20 C21 C22 -8.0(10) . . . . ?
O1 C20 C21 C22 171.8(6) . . . . ?
O2 C20 C21 C23 174.6(6) . . . 2_666 ?
O1 C20 C21 C23 -5.6(9) . . . 2_666 ?
C23 C21 C22 C23 0.6(11) 2_666 . . . ?
C20 C21 C22 C23 -176.8(6) . . . . ?
C21 C22 C23 O3 178.4(6) . . . . ?
C21 C22 C23 C21 -0.6(11) . . . 2_666 ?
O5 C24 C25 C26 177.6(7) . . . . ?
O4 C24 C25 C26 -0.4(11) . . . . ?
O5 C24 C25 C27 -2.8(11) . . . . ?
O4 C24 C25 C27 179.2(6) . . . . ?
C27 C25 C26 C27 -1.0(11) . . . 2_776 ?
C24 C25 C26 C27 178.7(7) . . . 2_776 ?
C26 C25 C27 C26 0.9(11) . . . 2_776 ?
C24 C25 C27 C26 -178.7(6) . . . 2_776 ?
C26 C25 C27 O6 179.8(6) . . . . ?
C24 C25 C27 O6 0.1(10) . . . . ?
O7 C28 C29 C30 -2.7(13) . . . . ?
O8 C28 C29 C30 177.5(8) . . . . ?
O7 C28 C29 C31 177.7(8) . . . . ?
O8 C28 C29 C31 -2.1(12) . . . . ?
C31 C29 C30 C31 -0.2(13) . . . 2_787 ?
C28 C29 C30 C31 -179.7(7) . . . 2_787 ?
C30 C29 C31 O9 179.5(7) . . . . ?
C28 C29 C31 O9 -0.9(12) . . . . ?
C30 C29 C31 C30 0.2(13) . . . 2_787 ?
C28 C29 C31 C30 179.7(7) . . . 2_787 ?
